data_4037440
loop_
_publ_author_name
'Liu, Yizhou'
'Lindsey, Jonathan S.'

_publ_section_title
;
 Northern-Southern Route to Synthetic Bacteriochlorins.
;
_journal_issue 23
_journal_name_full 'The Journal of organic chemistry'
_journal_page_first 11882
_journal_page_last 11897
_journal_paper_doi 10.1021/acs.joc.6b02334
_journal_volume 81
_journal_year 2016
_chemical_formula_moiety 'C44 H46 N4 O4'
_chemical_formula_sum 'C44 H46 N4 O4'
_chemical_formula_weight 694.85
_chemical_name_systematic
;
'2,12-Diethoxycarbonyl-8,8,18,18-tetramethyl-5,15-di-p-tolylbacteriochlorin'
;
_space_group_crystal_system triclinic
_space_group_IT_number 2
_space_group_name_Hall '-P 1'
_space_group_name_H-M_alt 'P -1'
_atom_sites_solution_hydrogens mixed
_cell_angle_alpha 77.68(3)
_cell_angle_beta 83.36(5)
_cell_angle_gamma 75.72(3)
_cell_formula_units_Z 1
_cell_length_a 7.934(10)
_cell_length_b 8.377(10)
_cell_length_c 14.692(17)
_cell_measurement_reflns_used 8532
_cell_measurement_temperature 100.(2)
_cell_measurement_theta_max 28.4719
_cell_measurement_theta_min 2.5802
_cell_volume 922.5(19)
_computing_cell_refinement 'SAINT V8.34A (Bruker AXS Inc., 2013)'
_computing_data_collection 'Bruker Instrument Service v2013.12.0.0'
_computing_data_reduction 'SAINT V8.34A (Bruker AXS Inc., 2013)'
_computing_structure_refinement 'SHELXL-2013 (Sheldrick, 2013)'
_diffrn_ambient_temperature 100.(2)
_diffrn_detector_area_resol_mean 8.3333
_diffrn_measured_fraction_theta_full 0.996
_diffrn_measured_fraction_theta_max 0.996
_diffrn_measurement_device_type 'Bruker-Nonius X8 Kappa APEX II'
_diffrn_measurement_method 'phi and omega scans'
_diffrn_radiation_monochromator graphite
_diffrn_radiation_type MoK\a
_diffrn_radiation_wavelength 0.71073
_diffrn_reflns_av_R_equivalents 0.0306
_diffrn_reflns_av_unetI/netI 0.0272
_diffrn_reflns_limit_h_max 10
_diffrn_reflns_limit_h_min -10
_diffrn_reflns_limit_k_max 11
_diffrn_reflns_limit_k_min -11
_diffrn_reflns_limit_l_max 19
_diffrn_reflns_limit_l_min -19
_diffrn_reflns_number 24610
_diffrn_reflns_theta_full 28.30
_diffrn_reflns_theta_max 28.30
_diffrn_reflns_theta_min 2.56
_diffrn_source 'fine-focus sealed tube'
_exptl_absorpt_coefficient_mu 0.081
_exptl_absorpt_correction_T_max 0.99
_exptl_absorpt_correction_T_min 0.95
_exptl_absorpt_correction_type multi-scan
_exptl_absorpt_process_details 'SADABS V2014/5 (Bruker AXS Inc.)'
_exptl_crystal_colour purple
_exptl_crystal_density_diffrn 1.251
_exptl_crystal_density_method 'not measured'
_exptl_crystal_description plate
_exptl_crystal_F_000 370
_exptl_crystal_size_max 0.512
_exptl_crystal_size_mid 0.304
_exptl_crystal_size_min 0.114
_refine_diff_density_max 1.501
_refine_diff_density_min -0.437
_refine_ls_extinction_method none
_refine_ls_goodness_of_fit_ref 1.029
_refine_ls_hydrogen_treatment mixed
_refine_ls_matrix_type full
_refine_ls_number_parameters 242
_refine_ls_number_reflns 4575
_refine_ls_number_restraints 0
_refine_ls_restrained_S_all 1.029
_refine_ls_R_factor_all 0.1013
_refine_ls_R_factor_gt 0.0797
_refine_ls_shift/su_max 0.000
_refine_ls_shift/su_mean 0.000
_refine_ls_structure_factor_coef Fsqd
_refine_ls_weighting_details
;
w=1/[\s^2^(Fo^2^)+(0.1125P)^2^+1.9751P]
where P=(Fo^2^+2Fc^2^)/3
;
_refine_ls_weighting_scheme calc
_refine_ls_wR_factor_gt 0.2129
_refine_ls_wR_factor_ref 0.2320
_reflns_number_gt 3519
_reflns_number_total 4575
_reflns_threshold_expression 'I > 2\s(I)'
_cod_data_source_file jo6b02334_si_005.cif
_cod_data_source_block global
_cod_database_code 4037440

loop_
_space_group_symop_operation_xyz
'x, y, z'
'-x, -y, -z'

loop_
_atom_site_type_symbol
_atom_site_label
_atom_site_fract_x
_atom_site_fract_y
_atom_site_fract_z
_atom_site_U_iso_or_equiv
_atom_site_adp_type
_atom_site_calc_flag
_atom_site_refinement_flags_adp
_atom_site_refinement_flags_posn
_atom_site_occupancy
O O1 0.4012(3) 0.7422(2) 0.36800(13) 0.0248(4) Uani d . . 1
O O2 0.2621(3) 0.5396(2) 0.43919(12) 0.0237(4) Uani d . . 1
N N1 0.3917(3) 0.4960(3) 0.13611(14) 0.0156(4) Uani d . . 1
H H1 0.422(4) 0.486(4) 0.079(2) 0.019 Uiso d U . 1
N N2 0.3351(3) 0.3419(3) -0.01264(13) 0.0157(4) Uani d . . 1
C C20 -0.3197(5) 0.0159(4) 0.4057(2) 0.0387(8) Uani d . . 1
H H20A -0.3784 -0.0469 0.3754 0.058 Uiso calc U R 1
H H20B -0.4059 0.1083 0.4273 0.058 Uiso calc U R 1
H H20C -0.2609 -0.0592 0.4593 0.058 Uiso calc U R 1
C C17 -0.1865(4) 0.0861(4) 0.33664(19) 0.0254(6) Uani d . . 1
C C16 -0.0095(4) 0.0265(4) 0.34608(19) 0.0272(6) Uani d . . 1
H H16 0.0295 -0.0627 0.3963 0.033 Uiso calc U R 1
C C15 0.1145(4) 0.0941(3) 0.28344(18) 0.0229(5) Uani d . . 1
H H15 0.2353 0.051 0.2919 0.027 Uiso calc U R 1
C C14 0.0593(3) 0.2252(3) 0.20855(16) 0.0170(5) Uani d . . 1
C C5 0.1897(3) 0.3052(3) 0.14356(16) 0.0156(5) Uani d . . 1
C C4 0.2742(3) 0.4037(3) 0.18249(16) 0.0151(5) Uani d . . 1
C C1 0.4351(3) 0.5895(3) 0.19317(16) 0.0158(5) Uani d . . 1
C C10 0.4461(3) 0.3062(3) -0.17113(16) 0.0172(5) Uani d . . 1
H H10 0.4374 0.2472 -0.2183 0.021 Uiso calc U R 1
C C9 0.3396(3) 0.2769(3) -0.09054(16) 0.0161(5) Uani d . . 1
C C6 0.2166(3) 0.2817(3) 0.05153(17) 0.0177(5) Uani d . . 1
C C18 -0.2402(3) 0.2148(3) 0.26088(19) 0.0240(6) Uani d . . 1
H H18 -0.3612 0.2563 0.2523 0.029 Uiso calc U R 1
C C19 -0.1197(3) 0.2835(3) 0.19752(18) 0.0208(5) Uani d . . 1
H H19 -0.1596 0.3706 0.1465 0.025 Uiso calc U R 1
C C3 0.2445(3) 0.4368(3) 0.27458(16) 0.0166(5) Uani d . . 1
H H3 0.1717 0.3887 0.3232 0.02 Uiso calc U R 1
C C2 0.3400(3) 0.5516(3) 0.28136(16) 0.0163(5) Uani d . . 1
C C11 0.3407(3) 0.6236(3) 0.36460(16) 0.0175(5) Uani d . . 1
C C12 0.2499(4) 0.5999(4) 0.52618(18) 0.0268(6) Uani d . . 1
H H12A 0.1672 0.7106 0.5222 0.032 Uiso calc U R 1
H H12B 0.3653 0.6111 0.5397 0.032 Uiso calc U R 1
C C13 0.1855(4) 0.4705(4) 0.60155(18) 0.0299(6) Uani d . . 1
H H13A 0.0766 0.4533 0.5843 0.045 Uiso calc U R 1
H H13B 0.165 0.5102 0.6609 0.045 Uiso calc U R 1
H H13C 0.2735 0.3643 0.6083 0.045 Uiso calc U R 1
C C7 0.1146(4) 0.1836(4) 0.01139(19) 0.0306(7) Uani d . . 1
H H7A -0.0065 0.2482 0.0015 0.037 Uiso calc U R 1
H H7B 0.112 0.0746 0.0533 0.037 Uiso calc U R 1
C C8 0.2162(3) 0.1577(3) -0.08210(16) 0.0169(5) Uani d . . 1
C C21 0.3219(3) -0.0252(3) -0.0752(2) 0.0264(6) Uani d . . 1
H H21A 0.3999 -0.0348 -0.1316 0.04 Uiso calc U R 1
H H21B 0.242 -0.0998 -0.0694 0.04 Uiso calc U R 1
H H21C 0.391 -0.0571 -0.0203 0.04 Uiso calc U R 1
C C22 0.0944(4) 0.2095(4) -0.1623(2) 0.0280(6) Uani d . . 1
H H22A 0.0283 0.3254 -0.1641 0.042 Uiso calc U R 1
H H22B 0.0136 0.1349 -0.1525 0.042 Uiso calc U R 1
H H22C 0.1636 0.2012 -0.2215 0.042 Uiso calc U R 1

loop_
_atom_site_aniso_label
_atom_site_aniso_U_11
_atom_site_aniso_U_22
_atom_site_aniso_U_33
_atom_site_aniso_U_12
_atom_site_aniso_U_13
_atom_site_aniso_U_23
O1 0.0300(10) 0.0270(10) 0.0226(9) -0.0117(8) 0.0005(7) -0.0111(8)
O2 0.0302(10) 0.0322(10) 0.0136(8) -0.0134(8) 0.0040(7) -0.0105(7)
N1 0.0174(10) 0.0184(10) 0.0130(9) -0.0063(8) -0.0002(7) -0.0052(7)
N2 0.0165(10) 0.0169(10) 0.0148(9) -0.0050(8) -0.0008(7) -0.0043(7)
C20 0.0420(18) 0.0381(17) 0.0418(18) -0.0264(15) 0.0187(14) -0.0116(14)
C17 0.0307(14) 0.0251(13) 0.0268(13) -0.0167(11) 0.0088(11) -0.0125(11)
C16 0.0362(15) 0.0235(13) 0.0197(12) -0.0094(12) 0.0041(11) 0.0004(10)
C15 0.0223(13) 0.0241(13) 0.0228(12) -0.0079(10) -0.0007(10) -0.0031(10)
C14 0.0192(11) 0.0184(11) 0.0163(10) -0.0082(9) 0.0025(9) -0.0072(9)
C5 0.0148(11) 0.0163(11) 0.0165(10) -0.0059(9) 0.0006(8) -0.0032(8)
C4 0.0137(10) 0.0169(11) 0.0155(10) -0.0042(9) 0.0000(8) -0.0044(8)
C1 0.0173(11) 0.0177(11) 0.0138(10) -0.0044(9) -0.0014(8) -0.0055(8)
C10 0.0167(11) 0.0210(12) 0.0156(10) -0.0057(9) -0.0008(8) -0.0058(9)
C9 0.0172(11) 0.0167(11) 0.0164(11) -0.0063(9) -0.0026(8) -0.0041(8)
C6 0.0186(11) 0.0185(11) 0.0194(11) -0.0089(9) 0.0003(9) -0.0064(9)
C18 0.0185(12) 0.0259(13) 0.0314(14) -0.0084(10) 0.0042(10) -0.0130(11)
C19 0.0211(12) 0.0193(12) 0.0241(12) -0.0067(10) 0.0003(9) -0.0073(9)
C3 0.0147(11) 0.0210(11) 0.0153(10) -0.0050(9) 0.0005(8) -0.0057(9)
C2 0.0156(11) 0.0191(11) 0.0155(11) -0.0046(9) 0.0004(8) -0.0063(9)
C11 0.0158(11) 0.0222(12) 0.0154(10) -0.0036(9) -0.0007(8) -0.0065(9)
C12 0.0337(15) 0.0333(15) 0.0157(11) -0.0051(12) -0.0006(10) -0.0134(10)
C13 0.0290(14) 0.0449(17) 0.0179(12) -0.0115(13) 0.0043(10) -0.0105(12)
C7 0.0389(16) 0.0425(17) 0.0230(13) -0.0299(14) 0.0100(11) -0.0160(12)
C8 0.0194(11) 0.0183(11) 0.0166(11) -0.0098(9) -0.0009(9) -0.0049(9)
C21 0.0163(12) 0.0188(12) 0.0475(17) -0.0045(9) -0.0086(11) -0.0097(11)
C22 0.0219(13) 0.0304(14) 0.0326(14) -0.0154(11) -0.0114(11) 0.0079(11)

loop_
_atom_type_symbol
_atom_type_description
_atom_type_scat_dispersion_real
_atom_type_scat_dispersion_imag
_atom_type_scat_source
C C 0.0033 0.0016 'International Tables Vol C Tables 4.2.6.8 and 6.1.1.4'
H H 0.0000 0.0000 'International Tables Vol C Tables 4.2.6.8 and 6.1.1.4'
N N 0.0061 0.0033 'International Tables Vol C Tables 4.2.6.8 and 6.1.1.4'
O O 0.0106 0.0060 'International Tables Vol C Tables 4.2.6.8 and 6.1.1.4'

loop_
_geom_angle_atom_site_label_1
_geom_angle_atom_site_label_2
_geom_angle_atom_site_label_3
_geom_angle_site_symmetry_1
_geom_angle_site_symmetry_3
_geom_angle
C11 O2 C12 . . 116.2(2)
C4 N1 C1 . . 111.1(2)
C4 N1 H1 . . 116.(2)
C1 N1 H1 . . 133.(2)
C6 N2 C9 . . 108.0(2)
C17 C20 H20A . . 109.5
C17 C20 H20B . . 109.5
H20A C20 H20B . . 109.5
C17 C20 H20C . . 109.5
H20A C20 H20C . . 109.5
H20B C20 H20C . . 109.5
C16 C17 C18 . . 117.8(2)
C16 C17 C20 . . 121.7(3)
C18 C17 C20 . . 120.5(3)
C17 C16 C15 . . 121.9(3)
C17 C16 H16 . . 119.0
C15 C16 H16 . . 119.0
C14 C15 C16 . . 119.9(3)
C14 C15 H15 . . 120.1
C16 C15 H15 . . 120.1
C19 C14 C15 . . 118.4(2)
C19 C14 C5 . . 120.9(2)
C15 C14 C5 . . 120.6(2)
C6 C5 C4 . . 125.0(2)
C6 C5 C14 . . 119.3(2)
C4 C5 C14 . . 115.7(2)
N1 C4 C3 . . 106.6(2)
N1 C4 C5 . . 126.7(2)
C3 C4 C5 . . 126.6(2)
N1 C1 C10 . 2_665 127.2(2)
N1 C1 C2 . . 105.8(2)
C10 C1 C2 2_665 . 126.9(2)
C9 C10 C1 . 2_665 129.4(2)
C9 C10 H10 . . 115.3
C1 C10 H10 2_665 . 115.3
N2 C9 C10 . . 125.7(2)
N2 C9 C8 . . 113.9(2)
C10 C9 C8 . . 120.4(2)
N2 C6 C5 . . 124.8(2)
N2 C6 C7 . . 112.2(2)
C5 C6 C7 . . 123.0(2)
C19 C18 C17 . . 121.4(3)
C19 C18 H18 . . 119.3
C17 C18 H18 . . 119.3
C18 C19 C14 . . 120.6(3)
C18 C19 H19 . . 119.7
C14 C19 H19 . . 119.7
C2 C3 C4 . . 108.3(2)
C2 C3 H3 . . 125.9
C4 C3 H3 . . 125.9
C3 C2 C1 . . 108.2(2)
C3 C2 C11 . . 125.6(2)
C1 C2 C11 . . 126.2(2)
O1 C11 O2 . . 123.2(2)
O1 C11 C2 . . 126.5(2)
O2 C11 C2 . . 110.2(2)
O2 C12 C13 . . 106.2(2)
O2 C12 H12A . . 110.5
C13 C12 H12A . . 110.5
O2 C12 H12B . . 110.5
C13 C12 H12B . . 110.5
H12A C12 H12B . . 108.7
C12 C13 H13A . . 109.5
C12 C13 H13B . . 109.5
H13A C13 H13B . . 109.5
C12 C13 H13C . . 109.5
H13A C13 H13C . . 109.5
H13B C13 H13C . . 109.5
C6 C7 C8 . . 103.8(2)
C6 C7 H7A . . 111.0
C8 C7 H7A . . 111.0
C6 C7 H7B . . 111.0
C8 C7 H7B . . 111.0
H7A C7 H7B . . 109.0
C22 C8 C7 . . 111.3(2)
C22 C8 C9 . . 111.9(2)
C7 C8 C9 . . 100.6(2)
C22 C8 C21 . . 111.6(2)
C7 C8 C21 . . 110.7(2)
C9 C8 C21 . . 110.2(2)
C8 C21 H21A . . 109.5
C8 C21 H21B . . 109.5
H21A C21 H21B . . 109.5
C8 C21 H21C . . 109.5
H21A C21 H21C . . 109.5
H21B C21 H21C . . 109.5
C8 C22 H22A . . 109.5
C8 C22 H22B . . 109.5
H22A C22 H22B . . 109.5
C8 C22 H22C . . 109.5
H22A C22 H22C . . 109.5
H22B C22 H22C . . 109.5

loop_
_geom_bond_atom_site_label_1
_geom_bond_atom_site_label_2
_geom_bond_site_symmetry_2
_geom_bond_distance
O1 C11 . 1.217(3)
O2 C11 . 1.347(3)
O2 C12 . 1.456(3)
N1 C4 . 1.384(3)
N1 C1 . 1.384(3)
N1 H1 . 0.86(3)
N2 C6 . 1.361(3)
N2 C9 . 1.362(3)
C20 C17 . 1.516(4)
C20 H20A . 0.98
C20 H20B . 0.98
C20 H20C . 0.98
C17 C16 . 1.382(5)
C17 C18 . 1.397(4)
C16 C15 . 1.407(4)
C16 H16 . 0.95
C15 C14 . 1.402(4)
C15 H15 . 0.95
C14 C19 . 1.400(4)
C14 C5 . 1.507(3)
C5 C6 . 1.392(4)
C5 C4 . 1.421(3)
C4 C3 . 1.420(4)
C1 C10 2_665 1.404(4)
C1 C2 . 1.437(3)
C10 C9 . 1.387(4)
C10 C1 2_665 1.404(4)
C10 H10 . 0.95
C9 C8 . 1.540(3)
C6 C7 . 1.524(4)
C18 C19 . 1.396(4)
C18 H18 . 0.95
C19 H19 . 0.95
C3 C2 . 1.388(4)
C3 H3 . 0.95
C2 C11 . 1.476(3)
C12 C13 . 1.514(4)
C12 H12A . 0.99
C12 H12B . 0.99
C13 H13A . 0.98
C13 H13B . 0.98
C13 H13C . 0.98
C7 C8 . 1.539(4)
C7 H7A . 0.99
C7 H7B . 0.99
C8 C22 . 1.532(4)
C8 C21 . 1.543(4)
C21 H21A . 0.98
C21 H21B . 0.98
C21 H21C . 0.98
C22 H22A . 0.98
C22 H22B . 0.98
C22 H22C . 0.98

loop_
_geom_hbond_atom_site_label_D
_geom_hbond_atom_site_label_H
_geom_hbond_atom_site_label_A
_geom_hbond_distance_DH
_geom_hbond_distance_HA
_geom_hbond_distance_DA
_geom_hbond_angle_DHA
N1 H1 N2 0.86(3) 2.25(3) 2.892(4) 131.(3)

loop_
_geom_torsion_atom_site_label_1
_geom_torsion_atom_site_label_2
_geom_torsion_atom_site_label_3
_geom_torsion_atom_site_label_4
_geom_torsion_site_symmetry_1
_geom_torsion_site_symmetry_4
_geom_torsion
C18 C17 C16 C15 . . 1.4(4)
C20 C17 C16 C15 . . -178.4(3)
C17 C16 C15 C14 . . -0.3(4)
C16 C15 C14 C19 . . -1.0(4)
C16 C15 C14 C5 . . 176.9(2)
C19 C14 C5 C6 . . -70.5(3)
C15 C14 C5 C6 . . 111.7(3)
C19 C14 C5 C4 . . 108.3(3)
C15 C14 C5 C4 . . -69.6(3)
C1 N1 C4 C3 . . -1.5(3)
C1 N1 C4 C5 . . 174.2(2)
C6 C5 C4 N1 . . 2.2(4)
C14 C5 C4 N1 . . -176.5(2)
C6 C5 C4 C3 . . 176.9(2)
C14 C5 C4 C3 . . -1.8(4)
C4 N1 C1 C10 . 2_665 177.9(2)
C4 N1 C1 C2 . . 0.7(3)
C6 N2 C9 C10 . . -179.0(2)
C6 N2 C9 C8 . . -0.8(3)
C1 C10 C9 N2 2_665 . -2.8(4)
C1 C10 C9 C8 2_665 . 179.2(2)
C9 N2 C6 C5 . . 172.5(2)
C9 N2 C6 C7 . . -7.4(3)
C4 C5 C6 N2 . . 4.0(4)
C14 C5 C6 N2 . . -177.4(2)
C4 C5 C6 C7 . . -176.2(3)
C14 C5 C6 C7 . . 2.5(4)
C16 C17 C18 C19 . . -1.2(4)
C20 C17 C18 C19 . . 178.7(3)
C17 C18 C19 C14 . . -0.2(4)
C15 C14 C19 C18 . . 1.3(4)
C5 C14 C19 C18 . . -176.6(2)
N1 C4 C3 C2 . . 1.7(3)
C5 C4 C3 C2 . . -173.9(2)
C4 C3 C2 C1 . . -1.3(3)
C4 C3 C2 C11 . . 177.8(2)
N1 C1 C2 C3 . . 0.4(3)
C10 C1 C2 C3 2_665 . -176.9(2)
N1 C1 C2 C11 . . -178.7(2)
C10 C1 C2 C11 2_665 . 4.0(4)
C12 O2 C11 O1 . . 1.0(4)
C12 O2 C11 C2 . . -178.7(2)
C3 C2 C11 O1 . . -167.9(3)
C1 C2 C11 O1 . . 11.1(4)
C3 C2 C11 O2 . . 11.7(3)
C1 C2 C11 O2 . . -169.3(2)
C11 O2 C12 C13 . . -170.9(2)
N2 C6 C7 C8 . . 12.3(3)
C5 C6 C7 C8 . . -167.6(2)
C6 C7 C8 C22 . . -129.9(2)
C6 C7 C8 C9 . . -11.2(3)
C6 C7 C8 C21 . . 105.4(3)
N2 C9 C8 C22 . . 126.4(2)
C10 C9 C8 C22 . . -55.4(3)
N2 C9 C8 C7 . . 8.2(3)
C10 C9 C8 C7 . . -173.6(2)
N2 C9 C8 C21 . . -108.8(2)
C10 C9 C8 C21 . . 69.5(3)
